data_7102844
loop_
_publ_author_name
'Horike, Satoshi'
'Bureekaew, Sareeya'
'Kitagawa, Susumu'

_publ_section_title
;
 Coordination pillared-layer type compounds having pore surface
 functionalization by anionic sulfonate groups.
;
_journal_issue 4
_journal_name_full 'Chemical communications (Cambridge, England)'
_journal_page_first 471
_journal_page_last 473
_journal_paper_doi 10.1039/b715481j
_journal_year 2008
_chemical_formula_sum 'C25 H28 N3 O14 S Zn3'
_chemical_formula_weight 822.64
_chemical_name_systematic
;
?
;
_space_group_IT_number 62
_symmetry_cell_setting orthorhombic
_symmetry_space_group_name_Hall '-P 2ac 2n'
_symmetry_space_group_name_H-M 'P n m a'
_atom_sites_solution_hydrogens geom
_atom_sites_solution_primary direct
_atom_sites_solution_secondary difmap
_audit_creation_method SHELXL-97
_cell_angle_alpha 90.00
_cell_angle_beta 90.00
_cell_angle_gamma 90.00
_cell_formula_units_Z 8
_cell_length_a 23.1451(14)
_cell_length_b 27.3976(16)
_cell_length_c 10.5482(6)
_cell_measurement_temperature 223(2)
_cell_volume 6688.8(7)
_computing_cell_refinement teXsan
_computing_data_collection teXsan
_computing_structure_refinement 'SHELXL-97 (Sheldrick, 1997)'
_computing_structure_solution 'SHELXS-97 (Sheldrick, 1990)'
_diffrn_ambient_temperature 223(2)
_diffrn_measured_fraction_theta_full 0.992
_diffrn_measured_fraction_theta_max 0.992
_diffrn_measurement_device_type CCD
_diffrn_measurement_method w\
_diffrn_radiation_monochromator graphite
_diffrn_radiation_source 'fine-focus sealed tube'
_diffrn_radiation_type MoK\a
_diffrn_radiation_wavelength 0.71070
_diffrn_reflns_av_R_equivalents 0.0631
_diffrn_reflns_av_sigmaI/netI 0.0257
_diffrn_reflns_limit_h_max 27
_diffrn_reflns_limit_h_min -27
_diffrn_reflns_limit_k_max 31
_diffrn_reflns_limit_k_min -32
_diffrn_reflns_limit_l_max 12
_diffrn_reflns_limit_l_min -12
_diffrn_reflns_number 61380
_diffrn_reflns_theta_full 25.00
_diffrn_reflns_theta_max 25.00
_diffrn_reflns_theta_min 3.01
_exptl_absorpt_coefficient_mu 2.264
_exptl_absorpt_correction_T_max 0.6602
_exptl_absorpt_correction_T_min 0.6602
_exptl_absorpt_correction_type empirical
_exptl_crystal_colour colorless
_exptl_crystal_density_diffrn 1.626
_exptl_crystal_density_method 'not measured'
_exptl_crystal_description prism
_exptl_crystal_F_000 3336
_exptl_crystal_size_max 0.20
_exptl_crystal_size_mid 0.20
_exptl_crystal_size_min 0.20
_refine_diff_density_max 2.813
_refine_diff_density_min -0.785
_refine_diff_density_rms 0.183
_refine_ls_extinction_method none
_refine_ls_goodness_of_fit_ref 1.169
_refine_ls_hydrogen_treatment mixed
_refine_ls_matrix_type full
_refine_ls_number_parameters 405
_refine_ls_number_reflns 5991
_refine_ls_number_restraints 2
_refine_ls_restrained_S_all 1.169
_refine_ls_R_factor_all 0.0904
_refine_ls_R_factor_gt 0.0870
_refine_ls_shift/su_max 0.001
_refine_ls_shift/su_mean 0.000
_refine_ls_structure_factor_coef Fsqd
_refine_ls_weighting_details 'calc w=1/[\s^2^(Fo^2^)+(0.1226P)^2^+51.4482P] where P=(Fo^2^+2Fc^2^)/3'
_refine_ls_weighting_scheme calc
_refine_ls_wR_factor_gt 0.2361
_refine_ls_wR_factor_ref 0.2396
_reflns_number_gt 5750
_reflns_number_total 5991
_reflns_threshold_expression >2sigma(I)
_cod_data_source_file b715481j.txt
_cod_data_source_block crystalclear
_cod_depositor_comments
;
The following automatic conversions were performed:
'_symmetry_cell_setting' value 'Orthorhombic' changed to 'orthorhombic'
according to '/home/saulius/struct/CIF-dictionaries/cif_core.dic'
dictionary named 'cif_core.dic' version 2.4.1 from 2010-06-29.

Automatic conversion script
Id: cif_fix_enum 1527 2010-12-29 10:47:43Z saulius 
;
_cod_original_sg_symbol_H-M Pnma
_cod_database_code 7102844

loop_
_symmetry_equiv_pos_as_xyz
'x, y, z'
'-x+1/2, -y, z+1/2'
'x+1/2, -y+1/2, -z+1/2'
'-x, y+1/2, -z'
'-x, -y, -z'
'x-1/2, y, -z-1/2'
'-x-1/2, y-1/2, z-1/2'
'x, -y-1/2, z'

loop_
_atom_site_label
_atom_site_type_symbol
_atom_site_fract_x
_atom_site_fract_y
_atom_site_fract_z
_atom_site_U_iso_or_equiv
_atom_site_adp_type
_atom_site_occupancy
_atom_site_symmetry_multiplicity
_atom_site_calc_flag
_atom_site_refinement_flags
_atom_site_disorder_assembly
_atom_site_disorder_group
Zn1 Zn 0.80428(3) 0.04145(3) 0.58679(8) 0.0222(3) Uani 1 1 d . . .
Zn2 Zn 0.73062(3) -0.04152(3) 0.43758(8) 0.0216(3) Uani 1 1 d . . .
Zn3 Zn 0.72913(4) 0.04411(3) 0.25709(8) 0.0234(3) Uani 1 1 d . . .
S1 S 1.09990(8) 0.06768(7) 0.7528(2) 0.0321(5) Uani 1 1 d . . .
O1 O 0.7918(2) -0.03793(17) 0.5680(5) 0.0234(10) Uani 1 1 d . . .
O2 O 0.7433(2) -0.03091(17) 0.2537(4) 0.0215(10) Uani 1 1 d . . .
O3 O 0.8602(2) -0.04253(17) 0.7903(5) 0.0253(11) Uani 1 1 d . . .
O4 O 1.1486(2) -0.03727(18) 1.0031(5) 0.0301(12) Uani 1 1 d . . .
O5 O 1.1688(2) -0.04066(17) 0.7974(5) 0.0277(11) Uani 1 1 d . . .
O6 O 0.8791(2) 0.02983(18) 0.6961(5) 0.0288(11) Uani 1 1 d . . .
O7 O 0.7388(2) 0.03840(16) 0.4521(5) 0.0221(10) Uani 1 1 d . . .
H1 H 0.704(3) 0.049(2) 0.495(7) 0.018(18) Uiso 1 1 d . . .
O8 O 0.8697(3) 0.0448(2) 0.4417(5) 0.0331(13) Uani 1 1 d D . .
H2 H 0.861(4) 0.044(3) 0.362(7) 0.04(3) Uiso 1 1 d D . .
H3 H 0.883(5) 0.014(3) 0.461(11) 0.07(3) Uiso 1 1 d D . .
C1 C 1.1353(3) -0.0334(3) 0.8881(7) 0.0267(16) Uani 1 1 d . . .
N1 N 0.7354(3) 0.1206(2) 0.2625(5) 0.0248(13) Uani 1 1 d . . .
N2 N 0.8068(3) 0.1196(2) 0.5957(6) 0.0262(13) Uani 1 1 d . . .
C2 C 0.9554(3) -0.0116(3) 0.8010(7) 0.0270(15) Uani 1 1 d . . .
C3 C 1.0529(3) 0.0193(3) 0.7962(7) 0.0248(15) Uani 1 1 d . . .
C4 C 0.8079(3) 0.2237(3) 0.5917(7) 0.0269(16) Uani 1 1 d . . .
N3 N 0.7281(3) -0.1201(2) 0.4285(6) 0.0274(14) Uani 1 1 d . . .
C5 C 1.0727(3) -0.0227(3) 0.8606(7) 0.0279(15) Uani 1 1 d . . .
C6 C 0.7366(3) 0.2232(3) 0.2705(7) 0.0312(17) Uani 1 1 d . . .
C7 C 0.7273(3) -0.2234(3) 0.4246(7) 0.0282(16) Uani 1 1 d . . .
C8 C 0.8927(3) -0.0075(3) 0.7590(7) 0.0244(15) Uani 1 1 d . . .
O9 O 1.0644(2) 0.1115(2) 0.7549(7) 0.0481(17) Uani 1 1 d . . .
C9 C 1.0319(3) -0.0563(3) 0.9018(8) 0.0303(16) Uani 1 1 d . . .
H4 H 1.0438 -0.0831 0.9507 0.036 Uiso 1 1 calc R . .
O10 O 1.1205(3) 0.0572(3) 0.6251(7) 0.0560(18) Uani 1 1 d . . .
C10 C 0.9948(3) 0.0235(3) 0.7660(7) 0.0278(16) Uani 1 1 d . . .
H5 H 0.9820 0.0510 0.7207 0.033 Uiso 1 1 calc R . .
O11 O 1.1457(3) 0.0684(2) 0.8456(7) 0.0510(17) Uani 1 1 d . . .
C11 C 0.7771(3) -0.1467(3) 0.4348(9) 0.0361(19) Uani 1 1 d . . .
H6 H 0.8124 -0.1299 0.4392 0.043 Uiso 1 1 calc R . .
C12 C 0.6878(4) 0.1460(3) 0.2811(11) 0.050(3) Uani 1 1 d . . .
H7 H 0.6529 0.1290 0.2917 0.060 Uiso 1 1 calc R . .
C13 C 0.9741(3) -0.0510(3) 0.8721(8) 0.0308(17) Uani 1 1 d . . .
H8 H 0.9473 -0.0743 0.9005 0.037 Uiso 1 1 calc R . .
C14 C 0.8564(3) 0.1453(3) 0.5880(9) 0.0361(19) Uani 1 1 d . . .
H9 H 0.8913 0.1279 0.5842 0.043 Uiso 1 1 calc R . .
C15 C 0.6795(4) -0.1452(3) 0.4182(8) 0.0369(18) Uani 1 1 d . . .
H10 H 0.6446 -0.1278 0.4120 0.044 Uiso 1 1 calc R . .
C16 C 0.6771(3) -0.1963(3) 0.4158(8) 0.0344(18) Uani 1 1 d . . .
H11 H 0.6413 -0.2122 0.4082 0.041 Uiso 1 1 calc R . .
C17 C 0.7565(3) 0.1965(3) 0.6005(8) 0.0328(17) Uani 1 1 d . . .
H12 H 0.7208 0.2127 0.6056 0.039 Uiso 1 1 calc R . .
C18 C 0.7785(4) -0.1969(3) 0.4351(9) 0.0373(19) Uani 1 1 d . . .
H13 H 0.8140 -0.2133 0.4425 0.045 Uiso 1 1 calc R . .
C19 C 0.7847(4) 0.1462(3) 0.2538(9) 0.042(2) Uani 1 1 d . . .
H14 H 0.8197 0.1290 0.2459 0.050 Uiso 1 1 calc R . .
C20 C 0.8589(4) 0.1957(3) 0.5853(9) 0.040(2) Uani 1 1 d . . .
H15 H 0.8949 0.2115 0.5791 0.048 Uiso 1 1 calc R . .
C21 C 0.7581(3) 0.1464(3) 0.6017(8) 0.0315(17) Uani 1 1 d . . .
H16 H 0.7228 0.1296 0.6071 0.038 Uiso 1 1 calc R . .
C22 C 0.6865(4) 0.1962(3) 0.2859(11) 0.049(2) Uani 1 1 d . . .
H17 H 0.6513 0.2123 0.2998 0.059 Uiso 1 1 calc R . .
C23 C 0.7865(4) 0.1964(3) 0.2559(9) 0.040(2) Uani 1 1 d . . .
H18 H 0.8221 0.2126 0.2473 0.048 Uiso 1 1 calc R . .
O12 O 0.4615(8) 0.2500 0.7139(18) 0.117(5) Uiso 1 2 d S . .
O13 O 0.0778(6) 0.1622(6) 0.5118(16) 0.149(5) Uiso 1 1 d . . .
H19 H 0.0792 0.1455 0.5773 0.224 Uiso 1 1 calc R . .
C24 C 0.0553(9) 0.1333(7) 0.4098(19) 0.116(6) Uiso 1 1 d . . .
H20 H 0.0559 0.1524 0.3313 0.139 Uiso 1 1 calc R . .
H21 H 0.0798 0.1045 0.3975 0.139 Uiso 1 1 calc R . .
C25 C -0.0024(11) 0.1181(9) 0.436(2) 0.152(8) Uiso 1 1 d . . .
H22 H -0.0157 0.1338 0.5135 0.229 Uiso 1 1 calc R . .
H23 H -0.0033 0.0830 0.4472 0.229 Uiso 1 1 calc R . .
H24 H -0.0273 0.1273 0.3665 0.229 Uiso 1 1 calc R . .
O14 O 0.4723(7) 0.1580(6) 0.6068(15) 0.151(5) Uiso 1 1 d . . .
O15 O 0.1212(11) 0.2500 0.870(3) 0.176(9) Uiso 1 2 d S . .

loop_
_atom_site_aniso_label
_atom_site_aniso_U_11
_atom_site_aniso_U_22
_atom_site_aniso_U_33
_atom_site_aniso_U_23
_atom_site_aniso_U_13
_atom_site_aniso_U_12
Zn1 0.0223(5) 0.0189(4) 0.0253(5) 0.0008(3) -0.0003(3) -0.0016(3)
Zn2 0.0208(5) 0.0206(5) 0.0234(5) 0.0001(3) 0.0000(3) -0.0012(3)
Zn3 0.0273(5) 0.0185(4) 0.0244(5) 0.0001(3) -0.0016(3) -0.0011(3)
S1 0.0206(9) 0.0233(9) 0.0523(12) 0.0052(8) 0.0036(8) -0.0010(7)
O1 0.025(3) 0.023(2) 0.022(2) 0.0007(19) -0.003(2) 0.0004(19)
O2 0.022(2) 0.021(2) 0.022(2) 0.0027(19) -0.0015(19) 0.0020(19)
O3 0.020(2) 0.026(3) 0.029(3) 0.002(2) 0.002(2) -0.0044(19)
O4 0.029(3) 0.032(3) 0.029(3) 0.000(2) -0.003(2) -0.002(2)
O5 0.022(3) 0.027(3) 0.034(3) -0.002(2) 0.000(2) -0.001(2)
O6 0.024(3) 0.026(3) 0.036(3) 0.009(2) -0.005(2) -0.004(2)
O7 0.026(3) 0.019(2) 0.021(2) -0.0002(19) -0.001(2) -0.0029(19)
O8 0.035(3) 0.038(3) 0.026(3) -0.005(2) 0.006(2) -0.001(2)
C1 0.025(4) 0.024(3) 0.032(4) -0.001(3) 0.004(3) 0.000(3)
N1 0.029(3) 0.021(3) 0.024(3) 0.002(2) -0.004(2) 0.002(2)
N2 0.029(3) 0.021(3) 0.029(3) -0.001(3) 0.003(3) -0.003(2)
C2 0.025(4) 0.030(4) 0.026(4) -0.002(3) -0.001(3) 0.000(3)
C3 0.020(3) 0.028(4) 0.027(4) -0.004(3) 0.002(3) -0.002(3)
C4 0.032(4) 0.023(4) 0.026(4) 0.002(3) 0.002(3) -0.001(3)
N3 0.031(3) 0.020(3) 0.032(3) -0.002(2) -0.001(3) -0.003(2)
C5 0.025(4) 0.032(4) 0.027(4) -0.003(3) 0.003(3) 0.003(3)
C6 0.038(4) 0.025(4) 0.030(4) -0.002(3) -0.006(3) 0.002(3)
C7 0.032(4) 0.025(4) 0.027(4) -0.005(3) -0.001(3) -0.003(3)
C8 0.022(3) 0.028(4) 0.024(3) -0.009(3) 0.000(3) -0.003(3)
O9 0.033(3) 0.023(3) 0.088(5) 0.007(3) 0.008(3) 0.002(2)
C9 0.023(4) 0.031(4) 0.037(4) 0.008(3) -0.002(3) 0.004(3)
O10 0.060(4) 0.052(4) 0.056(4) 0.008(3) 0.028(3) -0.009(3)
C10 0.025(4) 0.027(4) 0.032(4) 0.010(3) 0.001(3) 0.001(3)
O11 0.030(3) 0.042(3) 0.081(5) 0.012(3) -0.019(3) -0.011(3)
C11 0.021(4) 0.025(4) 0.062(6) -0.002(4) -0.001(4) 0.000(3)
C12 0.027(4) 0.022(4) 0.100(8) -0.011(5) 0.007(5) 0.003(3)
C13 0.026(4) 0.030(4) 0.037(4) 0.007(3) 0.002(3) -0.008(3)
C14 0.021(4) 0.028(4) 0.060(5) -0.004(4) -0.004(4) 0.000(3)
C15 0.035(4) 0.029(4) 0.047(5) -0.005(4) -0.003(4) -0.001(3)
C16 0.030(4) 0.024(4) 0.049(5) -0.001(3) -0.003(4) -0.006(3)
C17 0.026(4) 0.024(4) 0.048(5) -0.001(3) 0.000(4) 0.007(3)
C18 0.031(4) 0.025(4) 0.056(5) 0.002(4) 0.002(4) 0.002(3)
C19 0.037(5) 0.023(4) 0.064(6) -0.008(4) 0.006(4) -0.003(3)
C20 0.026(4) 0.030(4) 0.064(6) 0.001(4) -0.001(4) -0.004(3)
C21 0.031(4) 0.022(4) 0.042(5) -0.001(3) 0.000(4) -0.005(3)
C22 0.035(5) 0.022(4) 0.091(8) -0.001(4) 0.016(5) 0.003(3)
C23 0.027(4) 0.026(4) 0.066(6) 0.005(4) 0.003(4) -0.004(3)

loop_
_atom_type_symbol
_atom_type_description
_atom_type_scat_dispersion_real
_atom_type_scat_dispersion_imag
_atom_type_scat_source
C C 0.0033 0.0016 'International Tables Vol C Tables 4.2.6.8 and 6.1.1.4'
H H 0.0000 0.0000 'International Tables Vol C Tables 4.2.6.8 and 6.1.1.4'
N N 0.0061 0.0033 'International Tables Vol C Tables 4.2.6.8 and 6.1.1.4'
O O 0.0106 0.0060 'International Tables Vol C Tables 4.2.6.8 and 6.1.1.4'
S S 0.1246 0.1234 'International Tables Vol C Tables 4.2.6.8 and 6.1.1.4'
Zn Zn 0.2839 1.4301 'International Tables Vol C Tables 4.2.6.8 and 6.1.1.4'

loop_
_geom_angle_atom_site_label_1
_geom_angle_atom_site_label_2
_geom_angle_atom_site_label_3
_geom_angle
_geom_angle_site_symmetry_1
_geom_angle_site_symmetry_3
_geom_angle_publ_flag
O7 Zn1 O2 100.70(19) . 2_655 ?
O7 Zn1 O6 165.5(2) . . ?
O2 Zn1 O6 87.2(2) 2_655 . ?
O7 Zn1 N2 95.2(2) . . ?
O2 Zn1 N2 96.6(2) 2_655 . ?
O6 Zn1 N2 96.0(2) . . ?
O7 Zn1 O8 91.6(2) . . ?
O2 Zn1 O8 166.2(2) 2_655 . ?
O6 Zn1 O8 79.5(2) . . ?
N2 Zn1 O8 88.3(2) . . ?
O7 Zn1 O1 78.66(18) . . ?
O2 Zn1 O1 82.58(18) 2_655 . ?
O6 Zn1 O1 90.43(19) . . ?
N2 Zn1 O1 173.5(2) . . ?
O8 Zn1 O1 94.0(2) . . ?
O7 Zn1 Zn3 100.75(13) . 2_655 ?
O2 Zn1 Zn3 42.87(13) 2_655 2_655 ?
O6 Zn1 Zn3 76.71(13) . 2_655 ?
N2 Zn1 Zn3 138.41(17) . 2_655 ?
O8 Zn1 Zn3 128.95(16) . 2_655 ?
O1 Zn1 Zn3 42.41(13) . 2_655 ?
O1 Zn2 O2 124.6(2) . . ?
O1 Zn2 O4 117.3(2) . 6_557 ?
O2 Zn2 O4 115.9(2) . 6_557 ?
O1 Zn2 N3 95.7(2) . . ?
O2 Zn2 N3 96.1(2) . . ?
O4 Zn2 N3 92.6(2) 6_557 . ?
O1 Zn2 O7 80.83(19) . . ?
O2 Zn2 O7 84.82(19) . . ?
O4 Zn2 O7 90.1(2) 6_557 . ?
N3 Zn2 O7 176.3(2) . . ?
O1 Zn2 Zn3 114.07(14) . . ?
O2 Zn2 Zn3 43.25(14) . . ?
O4 Zn2 Zn3 98.10(15) 6_557 . ?
N3 Zn2 Zn3 138.34(17) . . ?
O7 Zn2 Zn3 43.37(13) . . ?
O1 Zn3 O7 168.3(2) 2_654 . ?
O1 Zn3 O2 86.50(18) 2_654 . ?
O7 Zn3 O2 85.74(18) . . ?
O1 Zn3 O3 85.9(2) 2_654 2_654 ?
O7 Zn3 O3 86.5(2) . 2_654 ?
O2 Zn3 O3 97.89(18) . 2_654 ?
O1 Zn3 N1 97.2(2) 2_654 . ?
O7 Zn3 N1 92.3(2) . . ?
O2 Zn3 N1 167.0(2) . . ?
O3 Zn3 N1 94.8(2) 2_654 . ?
O1 Zn3 O5 89.81(19) 2_654 5_756 ?
O7 Zn3 O5 97.28(19) . 5_756 ?
O2 Zn3 O5 78.75(18) . 5_756 ?
O3 Zn3 O5 174.70(19) 2_654 5_756 ?
N1 Zn3 O5 88.7(2) . 5_756 ?
O1 Zn3 Zn2 123.29(13) 2_654 . ?
O7 Zn3 Zn2 46.81(13) . . ?
O2 Zn3 Zn2 40.75(13) . . ?
O3 Zn3 Zn2 83.68(14) 2_654 . ?
N1 Zn3 Zn2 139.15(16) . . ?
O5 Zn3 Zn2 96.18(12) 5_756 . ?
O1 Zn3 Zn1 46.16(13) 2_654 2_654 ?
O7 Zn3 Zn1 123.54(13) . 2_654 ?
O2 Zn3 Zn1 43.23(13) . 2_654 ?
O3 Zn3 Zn1 80.37(14) 2_654 2_654 ?
N1 Zn3 Zn1 143.06(16) . 2_654 ?
O5 Zn3 Zn1 94.42(12) 5_756 2_654 ?
Zn2 Zn3 Zn1 77.13(3) . 2_654 ?
O11 S1 O9 113.2(4) . . ?
O11 S1 O10 112.9(4) . . ?
O9 S1 O10 111.2(4) . . ?
O11 S1 C3 106.5(4) . . ?
O9 S1 C3 105.4(3) . . ?
O10 S1 C3 107.0(4) . . ?
Zn2 O1 Zn3 120.1(3) . 2_655 ?
Zn2 O1 Zn1 101.9(2) . . ?
Zn3 O1 Zn1 91.43(18) 2_655 . ?
Zn2 O2 Zn3 96.0(2) . . ?
Zn2 O2 Zn1 136.4(3) . 2_654 ?
Zn3 O2 Zn1 93.91(19) . 2_654 ?
C8 O3 Zn3 124.0(5) . 2_655 ?
C1 O4 Zn2 122.6(5) . 6_657 ?
C1 O5 Zn3 142.3(5) . 5_756 ?
C8 O6 Zn1 128.1(4) . . ?
Zn3 O7 Zn1 138.8(3) . . ?
Zn3 O7 Zn2 89.82(18) . . ?
Zn1 O7 Zn2 98.6(2) . . ?
O5 C1 O4 125.1(7) . . ?
O5 C1 C5 118.8(7) . . ?
O4 C1 C5 116.0(6) . . ?
C12 N1 C19 116.5(7) . . ?
C12 N1 Zn3 118.2(5) . . ?
C19 N1 Zn3 125.3(5) . . ?
C21 N2 C14 115.5(6) . . ?
C21 N2 Zn1 121.6(5) . . ?
C14 N2 Zn1 122.8(5) . . ?
C10 C2 C13 118.9(7) . . ?
C10 C2 C8 120.2(7) . . ?
C13 C2 C8 120.9(7) . . ?
C10 C3 C5 119.5(7) . . ?
C10 C3 S1 118.2(6) . . ?
C5 C3 S1 122.3(5) . . ?
C17 C4 C20 115.1(7) . . ?
C17 C4 C4 122.0(4) . 8_565 ?
C20 C4 C4 122.9(4) . 8_565 ?
C15 N3 C11 115.9(7) . . ?
C15 N3 Zn2 123.1(5) . . ?
C11 N3 Zn2 121.0(5) . . ?
C9 C5 C3 118.1(7) . . ?
C9 C5 C1 117.6(7) . . ?
C3 C5 C1 124.3(7) . . ?
C23 C6 C22 115.4(7) . . ?
C23 C6 C6 122.2(5) . 8_565 ?
C22 C6 C6 122.4(5) . 8_565 ?
C16 C7 C18 116.0(7) . . ?
C16 C7 C7 122.5(4) . 8 ?
C18 C7 C7 121.4(5) . 8 ?
O6 C8 O3 127.2(6) . . ?
O6 C8 C2 116.8(6) . . ?
O3 C8 C2 115.9(6) . . ?
C13 C9 C5 121.2(7) . . ?
C2 C10 C3 121.5(7) . . ?
N3 C11 C18 124.1(7) . . ?
N1 C12 C22 123.4(8) . . ?
C9 C13 C2 120.5(7) . . ?
N2 C14 C20 124.0(7) . . ?
N3 C15 C16 123.6(8) . . ?
C7 C16 C15 120.3(7) . . ?
C21 C17 C4 120.5(7) . . ?
C11 C18 C7 120.0(8) . . ?
N1 C19 C23 123.0(8) . . ?
C14 C20 C4 120.5(7) . . ?
N2 C21 C17 124.6(7) . . ?
C12 C22 C6 120.9(8) . . ?
C6 C23 C19 120.7(8) . . ?
C25 C24 O13 110.7(18) . . ?

loop_
_geom_bond_atom_site_label_1
_geom_bond_atom_site_label_2
_geom_bond_distance
_geom_bond_site_symmetry_2
_geom_bond_publ_flag
Zn1 O7 2.079(5) . ?
Zn1 O2 2.096(5) 2_655 ?
Zn1 O6 2.105(5) . ?
Zn1 N2 2.145(6) . ?
Zn1 O8 2.155(6) . ?
Zn1 O1 2.203(5) . ?
Zn1 Zn3 3.0530(11) 2_655 ?
Zn2 O1 1.977(5) . ?
Zn2 O2 1.983(5) . ?
Zn2 O4 2.001(5) 6_557 ?
Zn2 N3 2.155(6) . ?
Zn2 O7 2.203(5) . ?
Zn2 Zn3 3.0217(11) . ?
Zn3 O1 2.060(5) 2_654 ?
Zn3 O7 2.075(5) . ?
Zn3 O2 2.082(5) . ?
Zn3 O3 2.098(5) 2_654 ?
Zn3 N1 2.101(6) . ?
Zn3 O5 2.432(5) 5_756 ?
Zn3 Zn1 3.0530(11) 2_654 ?
S1 O11 1.442(6) . ?
S1 O9 1.455(6) . ?
S1 O10 1.457(7) . ?
S1 C3 1.775(7) . ?
O1 Zn3 2.060(5) 2_655 ?
O2 Zn1 2.096(5) 2_654 ?
O3 C8 1.263(9) . ?
O3 Zn3 2.098(5) 2_655 ?
O4 C1 1.257(10) . ?
O4 Zn2 2.001(5) 6_657 ?
O5 C1 1.247(9) . ?
O5 Zn3 2.432(5) 5_756 ?
O6 C8 1.260(9) . ?
C1 C5 1.508(10) . ?
N1 C12 1.319(10) . ?
N1 C19 1.342(10) . ?
N2 C21 1.346(10) . ?
N2 C14 1.348(10) . ?
C2 C10 1.375(10) . ?
C2 C13 1.383(11) . ?
C2 C8 1.521(10) . ?
C3 C10 1.388(10) . ?
C3 C5 1.411(11) . ?
C4 C17 1.407(11) . ?
C4 C20 1.407(11) . ?
C4 C4 1.443(14) 8_565 ?
N3 C15 1.324(10) . ?
N3 C11 1.350(10) . ?
C5 C9 1.388(11) . ?
C6 C23 1.377(12) . ?
C6 C22 1.384(12) . ?
C6 C6 1.469(15) 8_565 ?
C7 C16 1.381(11) . ?
C7 C18 1.396(11) . ?
C7 C7 1.456(15) 8 ?
C9 C13 1.382(10) . ?
C11 C18 1.374(11) . ?
C12 C22 1.375(12) . ?
C14 C20 1.383(11) . ?
C15 C16 1.402(11) . ?
C17 C21 1.372(11) . ?
C19 C23 1.377(12) . ?
O13 C24 1.43(2) . ?
C24 C25 1.43(3) . ?
